data_7059052
loop_
_publ_author_name
'Pitarch-Jarque, Javier'
'Rissanen, Kari'
'Garcia-Granda, Santiago'
'Lopera, Alberto'
'Clares, Maria Paz'
'Garc\'ia-Espa\~na, Enrique'
'Blasco, Salvador'

_publ_section_title
;
 Water and Oxoanion Encapsulation Chemistry in a 1H-Pyrazole azacryptand
;
_journal_name_full 'New Journal of Chemistry'
_journal_paper_doi 10.1039/C9NJ05231C
_journal_year 2019
_chemical_formula_moiety 'C27 H58 N14, 11(H2 O4 P), 4(H2 O)'
_chemical_formula_sum 'C27 H88 N14 O48 P11'
_chemical_formula_weight 1717.78
_space_group_crystal_system monoclinic
_space_group_IT_number 14
_space_group_name_Hall '-P 2ybc'
_space_group_name_H-M_alt 'P 1 21/c 1'
_atom_sites_solution_hydrogens mixed
_audit_creation_date 2019-03-11
_audit_creation_method
;
Olex2 1.2
(compiled May 29 2018 13:30:08 for OlexSys, GUI svn.r5506)
;
_audit_update_record
;
2019-04-26 deposited with the CCDC.	2019-11-14 downloaded from the CCDC.
;
_cell_angle_alpha 90
_cell_angle_beta 112.3250(10)
_cell_angle_gamma 90
_cell_formula_units_Z 4
_cell_length_a 14.8632(2)
_cell_length_b 20.1186(2)
_cell_length_c 24.7970(4)
_cell_measurement_reflns_used 22633
_cell_measurement_temperature 288.15
_cell_measurement_theta_max 74.9314
_cell_measurement_theta_min 2.9192
_cell_volume 6859.17(17)
_computing_cell_refinement
'CrysAlisPro, Oxford Diffraction Ltd., Version 1.171.33.41 (release 06-05-2009 CrysAlis171 .NET) (compiled May 6 2009,17:20:42)'
_computing_data_collection
'CrysAlisPro, Oxford Diffraction Ltd., Version 1.171.33.41 (release 06-05-2009 CrysAlis171 .NET) (compiled May 6 2009,17:20:42)'
_computing_data_reduction
'CrysAlisPro, Oxford Diffraction Ltd., Version 1.171.33.41 (release 06-05-2009 CrysAlis171 .NET) (compiled May 6 2009,17:20:42)'
_computing_molecular_graphics 'Olex2 (Dolomanov et al., 2009)'
_computing_publication_material 'Olex2 (Dolomanov et al., 2009)'
_computing_structure_refinement 'ShelXL (Sheldrick, 2015)'
_diffrn_ambient_temperature 288.15
_diffrn_detector_area_resol_mean 8.2640
_diffrn_measured_fraction_theta_full 0.999
_diffrn_measured_fraction_theta_max 0.991
_diffrn_measurement_device_type 'Xcalibur, Onyx, Nova'
_diffrn_measurement_method '\w scans'
_diffrn_radiation_type CuK\a
_diffrn_radiation_wavelength 1.54184
_diffrn_reflns_av_R_equivalents 0.0560
_diffrn_reflns_av_unetI/netI 0.0332
_diffrn_reflns_Laue_measured_fraction_full 0.999
_diffrn_reflns_Laue_measured_fraction_max 0.991
_diffrn_reflns_limit_h_max 18
_diffrn_reflns_limit_h_min -18
_diffrn_reflns_limit_k_max 24
_diffrn_reflns_limit_k_min -25
_diffrn_reflns_limit_l_max 31
_diffrn_reflns_limit_l_min -30
_diffrn_reflns_number 61232
_diffrn_reflns_point_group_measured_fraction_full 0.999
_diffrn_reflns_point_group_measured_fraction_max 0.991
_diffrn_reflns_theta_full 67.684
_diffrn_reflns_theta_max 75.483
_diffrn_reflns_theta_min 2.922
_exptl_absorpt_coefficient_mu 3.626
_exptl_absorpt_correction_T_max 1.00000
_exptl_absorpt_correction_T_min 0.74268
_exptl_absorpt_correction_type multi-scan
_exptl_absorpt_process_details
;
CrysAlisPro, Oxford Diffraction Ltd.,
Version 1.171.33.48 (release 15-09-2009 CrysAlis171 .NET)
(compiled Sep 15 2009,11:49:04)
Empirical absorption correction using spherical harmonics,
 implemented in SCALE3 ABSPACK scaling algorithm.
;
_exptl_crystal_colour 'clear colourless'
_exptl_crystal_colour_lustre clear
_exptl_crystal_colour_primary colourless
_exptl_crystal_density_diffrn 1.663
_exptl_crystal_description block
_exptl_crystal_F_000 3588
_exptl_crystal_size_max 0.2503
_exptl_crystal_size_mid 0.2091
_exptl_crystal_size_min 0.0728
_refine_diff_density_max 1.493
_refine_diff_density_min -0.630
_refine_diff_density_rms 0.099
_refine_ls_extinction_method none
_refine_ls_goodness_of_fit_ref 1.058
_refine_ls_hydrogen_treatment mixed
_refine_ls_matrix_type full
_refine_ls_number_parameters 1076
_refine_ls_number_reflns 14093
_refine_ls_number_restraints 105
_refine_ls_restrained_S_all 1.066
_refine_ls_R_factor_all 0.0884
_refine_ls_R_factor_gt 0.0741
_refine_ls_shift/su_max 0.001
_refine_ls_shift/su_mean 0.000
_refine_ls_structure_factor_coef Fsqd
_refine_ls_weighting_details 'w=1/[\s^2^(Fo^2^)+(0.1662P)^2^+2.3204P] where P=(Fo^2^+2Fc^2^)/3'
_refine_ls_weighting_scheme calc
_refine_ls_wR_factor_gt 0.2239
_refine_ls_wR_factor_ref 0.2432
_reflns_Friedel_coverage 0.000
_reflns_number_gt 10750
_reflns_number_total 14093
_reflns_threshold_expression 'I > 2\s(I)'
_cod_data_source_file c9nj05231c2.cif
_cod_data_source_block crystal3_phos11
_cod_database_code 7059052
_shelx_shelxl_version_number 2018/3
_shelx_space_group_comment
;
The symmetry employed for this shelxl refinement is uniquely defined
by the following loop, which should always be used as a source of
symmetry information in preference to the above space-group names.
They are only intended as comments.
;
_shelx_estimated_absorpt_t_max 0.778
_shelx_estimated_absorpt_t_min 0.464
_olex2_refinement_description
;
1. Fixed Uiso
 At 1.2 times of:
  All C(H) groups, {H4A,H4B} of O4, H11 of O11, H12C of O12, H93 of O93, {H2E,
  H2F} of O2, H42 of O42, All C(H,H) groups, All N(H) groups, All N(H,H) groups
 At 1.5 times of:
  H7AA of O74, H73 of O73, H112 of O112, H51 of O51, H76 of O76, H115 of O115,
   H72 of O72, H22 of O22, H91 of O91, H77 of O77, H31 of O31, H11E of O117,
  H111 of O111, H32 of O32, H21 of O21, H7BB of O75, H56 of O56, H5BA of O57,
  H63 of O63, H81 of O81, H52 of O52, H92 of O92, H41 of O41, {H1AA,H1AB} of
  O1A, {H3C,H3D} of O3, H61 of O61, H102 of O102, {H1BA,H1BB} of O1B, H83 of
  O83, H101 of O101
2. Restrained distances
 O31-H3C
 2.1 with sigma of 0.1
 O94-H3D
 1.9 with sigma of 0.1
 H21-H3
 2.5 with sigma of 0.2
 O1B-H1BB = O1B-H1BA
 0.85 with sigma of 0.02
 H1BB-O56
 2 with sigma of 0.1
 O84_$1-H91
 1.7 with sigma of 0.1
 H1BA-O64
 2.4 with sigma of 0.1
 O111-O114 \\sim O111-O113 \\sim O111-O112 \\sim O114-O113 \\sim O114-O112
\\sim O113-O112
 with sigma of 0.05
 O116-O118 \\sim O116-O117 \\sim O116-O115 \\sim O118-O117 \\sim O118-O115
\\sim O117-O115
 with sigma of 0.05
3. Rigid bond restraints
 O55
 with sigma for 1-2 distances of 0.01 and sigma for 1-3 distances of 0.01
 O116
 with sigma for 1-2 distances of 0.01 and sigma for 1-3 distances of 0.01
 P7, O71, O72, O75, O76
 with sigma for 1-2 distances of 0.01 and sigma for 1-3 distances of 0.01
4. Uiso/Uaniso restraints and constraints
P3 \\sim O31 \\sim O34: within 1.7A with sigma of 0.04 and sigma for terminal
atoms of 0.08
P2 \\sim O21 \\sim O22: within 1.7A with sigma of 0.04 and sigma for terminal
atoms of 0.08
Uanis(O114) \\sim Ueq, Uanis(O112) \\sim Ueq: with sigma of 0.1 and sigma for
terminal atoms of 0.2
Uanis(O58) \\sim Ueq: with sigma of 0.01 and sigma for terminal atoms of 0.02
Uanis(O55) \\sim Ueq: with sigma of 0.05 and sigma for terminal atoms of 0.1
Uanis(O118) \\sim Ueq: with sigma of 0.01 and sigma for terminal atoms of 0.02
Uanis(O56) \\sim Ueq: with sigma of 0.01 and sigma for terminal atoms of 0.02
5. Others
 Sof(P11B)=Sof(O115)=Sof(H115)=Sof(O116)=Sof(O117)=Sof(H11E)=Sof(O118)=1-FVAR(1)
 Sof(P11A)=Sof(O111)=Sof(H111)=Sof(O112)=Sof(H112)=Sof(O113)=Sof(O114)=FVAR(1)
 Sof(O75)=Sof(O76)=Sof(O77)=1-FVAR(2)
 Sof(H7BB)=Sof(H76)=Sof(H77)=0.66667*(1-FVAR(3))
 Sof(H72)=Sof(H73)=Sof(H7AA)=0.66667*FVAR(3)
 Sof(O72)=Sof(O73)=Sof(O74)=FVAR(2)
 Sof(P5B)=Sof(O55)=Sof(O56)=Sof(H56)=Sof(O57)=Sof(H5BA)=Sof(O58)=1-FVAR(3)
 Sof(P5A)=Sof(O51)=Sof(H51)=Sof(O52)=Sof(H52)=Sof(O53)=Sof(O54)=FVAR(3)
 Sof(O1B)=Sof(H1BA)=Sof(H1BB)=1-FVAR(4)
 Sof(O1A)=Sof(H1AA)=Sof(H1AB)=FVAR(4)
 Fixed Sof: H91(0.66666) H92(0.66666) H93(0.66666)
6.a Free rotating group:
 O3(H3C,H3D), O1A(H1AA,H1AB), O2(H2E,H2F), O4(H4A,H4B)
6.b Rotating group with stretchable bonds:
 O42(H42), O1B(H1BA,H1BB)
6.c Ternary CH refined with riding coordinates:
 N1(H1), N6(H6)
6.d Secondary CH2 refined with riding coordinates:
 N2(H2A,H2B), N5(H5A,H5B), N7(H7A,H7B), N10(H10A,H10B), N11(H11A,H11B),
 N14(H14A,H14B), C2(H2C,H2D), C3(H3A,H3B), C7(H7C,H7D), C8(H8A,H8B), C9(H9A,
 H9B), C10(H10C,H10D), C11(H11C,H11D), C12(H12A,H12B), C16(H16A,H16B), C17(H17A,
 H17B), C18(H18A,H18B), C19(H19A,H19B), C20(H20A,H20B), C21(H21A,H21B),
 C25(H25A,H25B), C26(H26A,H26B), C27(H27A,H27B)
6.e Aromatic/amide H refined with riding coordinates:
 N3(H3), N4(H4), N8(H8), N9(H9), N12(H12), N13(H13), C5(H5), C14(H14), C23(H23)
6.f Tetrahedral OH refined with riding coordinates:
 O117(H11E), O21(H21), O92(H92), O56(H56)
6.g Idealised tetrahedral OH refined as rotating group:
 O72(H72), O73(H73), O74(H7AA), O75(H7BB), O76(H76), O77(H77), O11(H11),
 O12(H12C), O115(H115), O22(H22), O31(H31), O32(H32), O91(H91), O93(H93),
 O111(H111), O112(H112), O51(H51), O52(H52), O61(H61), O63(H63), O57(H5BA),
 O41(H41), O81(H81), O83(H83), O101(H101), O102(H102)
;
_olex2_submission_original_sample_id phos11
_olex2_submission_special_instructions 'No special instructions were received'

loop_
_space_group_symop_operation_xyz
'x, y, z'
'-x, y+1/2, -z+1/2'
'-x, -y, -z'
'x, -y-1/2, z-1/2'

loop_
_atom_site_label
_atom_site_type_symbol
_atom_site_fract_x
_atom_site_fract_y
_atom_site_fract_z
_atom_site_U_iso_or_equiv
_atom_site_adp_type
_atom_site_occupancy
_atom_site_site_symmetry_order
_atom_site_calc_flag
_atom_site_refinement_flags_posn
_atom_site_refinement_flags_adp
_atom_site_refinement_flags_occupancy
_atom_site_disorder_assembly
_atom_site_disorder_group
N1 N 0.8894(2) 0.24153(14) 0.41309(13) 0.0472(6) Uani 1 1 d . . . . .
H1 H 0.823230 0.252226 0.409819 0.057 Uiso 1 1 calc R . . . .
N2 N 0.8081(3) 0.29334(19) 0.25598(15) 0.0637(9) Uani 1 1 d . . . . .
H2A H 0.767806 0.258862 0.244214 0.076 Uiso 1 1 calc R . . . .
H2B H 0.860744 0.284223 0.248441 0.076 Uiso 1 1 calc R . . . .
N3 N 0.6682(3) 0.41273(18) 0.27207(15) 0.0590(8) Uani 1 1 d . . . . .
H3 H 0.717449 0.434391 0.295474 0.071 Uiso 1 1 calc DR . . . .
N4 N 0.5777(2) 0.41510(16) 0.26975(14) 0.0562(7) Uani 1 1 d . . . . .
H4 H 0.559123 0.439631 0.292002 0.067 Uiso 1 1 calc R . . . .
N5 N 0.3969(2) 0.31109(16) 0.25416(15) 0.0566(7) Uani 1 1 d . . . . .
H5A H 0.397873 0.273009 0.236135 0.068 Uiso 1 1 calc R . . . .
H5B H 0.443684 0.309636 0.289576 0.068 Uiso 1 1 calc R . . . .
N6 N 0.3349(2) 0.24440(16) 0.34770(15) 0.0552(7) Uani 1 1 d . . . . .
H6 H 0.400447 0.233674 0.349722 0.066 Uiso 1 1 calc R . . . .
N7 N 0.4238(2) 0.35052(16) 0.48401(16) 0.0566(8) Uani 1 1 d . . . . .
H7A H 0.365925 0.355570 0.486326 0.068 Uiso 1 1 calc R . . . .
H7B H 0.435837 0.386909 0.467444 0.068 Uiso 1 1 calc R . . . .
N8 N 0.6288(2) 0.42757(15) 0.55562(14) 0.0510(7) Uani 1 1 d . . . . .
H8 H 0.593993 0.461012 0.557342 0.061 Uiso 1 1 calc R . . . .
N9 N 0.7205(2) 0.43063(14) 0.55939(14) 0.0492(6) Uani 1 1 d . . . . .
H9 H 0.754127 0.466385 0.563438 0.059 Uiso 1 1 calc R . . . .
N10 N 0.8596(2) 0.34759(14) 0.50226(12) 0.0465(6) Uani 1 1 d . . . . .
H10A H 0.807626 0.325245 0.479102 0.056 Uiso 1 1 calc R . . . .
H10B H 0.858912 0.387421 0.486491 0.056 Uiso 1 1 calc R . . . .
N11 N 0.8622(3) 0.06033(18) 0.44444(16) 0.0657(9) Uani 1 1 d . . . . .
H11A H 0.846229 0.069024 0.474873 0.079 Uiso 1 1 calc R . . . .
H11B H 0.925165 0.050155 0.458079 0.079 Uiso 1 1 calc R . . . .
N12 N 0.6715(3) -0.0167(2) 0.44692(17) 0.0699(9) Uani 1 1 d . . . . .
H12 H 0.710513 -0.033078 0.479416 0.084 Uiso 1 1 calc R . . . .
N13 N 0.5755(3) -0.0102(2) 0.43263(18) 0.0717(10) Uani 1 1 d . . . . .
H13 H 0.542623 -0.021543 0.453163 0.086 Uiso 1 1 calc R . . . .
N14 N 0.4170(3) 0.10235(18) 0.36516(17) 0.0621(8) Uani 1 1 d . . . . .
H14A H 0.449704 0.130470 0.351645 0.074 Uiso 1 1 calc R . . . .
H14B H 0.439230 0.106995 0.403721 0.074 Uiso 1 1 calc R . . . .
C1 C 0.8891(3) 0.2402(2) 0.35248(18) 0.0566(9) Uani 1 1 d . . . . .
H1A H 0.853(4) 0.198(3) 0.335(2) 0.068 Uiso 1 1 d R . . . .
C2 C 0.8369(3) 0.30197(19) 0.31966(17) 0.0581(9) Uani 1 1 d . . . . .
H2C H 0.779491 0.310250 0.328307 0.070 Uiso 1 1 calc R . . . .
H2D H 0.879542 0.340177 0.332597 0.070 Uiso 1 1 calc R . . . .
C3 C 0.7592(4) 0.3540(3) 0.2221(2) 0.0691(11) Uani 1 1 d . . . . .
H3A H 0.803325 0.391525 0.234337 0.083 Uiso 1 1 calc R . . . .
H3B H 0.744142 0.346512 0.180947 0.083 Uiso 1 1 calc R . . . .
C4 C 0.6676(3) 0.3702(2) 0.23099(18) 0.0586(9) Uani 1 1 d . . . . .
C5 C 0.5734(3) 0.3455(2) 0.20184(19) 0.0629(10) Uani 1 1 d . . . . .
H5 H 0.552903 0.315613 0.170908 0.076 Uiso 1 1 calc R . . . .
C6 C 0.5182(3) 0.37444(19) 0.22832(17) 0.0564(8) Uani 1 1 d . . . . .
C7 C 0.4153(3) 0.3687(2) 0.2200(2) 0.0622(9) Uani 1 1 d . . . . .
H7C H 0.376589 0.362522 0.178907 0.075 Uiso 1 1 calc R . . . .
H7D H 0.394555 0.409708 0.232332 0.075 Uiso 1 1 calc R . . . .
C8 C 0.3013(3) 0.3191(2) 0.2592(2) 0.0642(10) Uani 1 1 d . . . . .
H8A H 0.252138 0.326457 0.220628 0.077 Uiso 1 1 calc R . . . .
H8B H 0.303530 0.358336 0.282384 0.077 Uiso 1 1 calc R . . . .
C9 C 0.2714(3) 0.2610(2) 0.2862(2) 0.0671(10) Uani 1 1 d . . . . .
H9A H 0.206248 0.269320 0.284809 0.081 Uiso 1 1 calc R . . . .
H9B H 0.267923 0.222156 0.262289 0.081 Uiso 1 1 calc R . . . .
C10 C 0.3403(3) 0.3004(2) 0.3868(2) 0.0612(9) Uani 1 1 d . . . . .
H10C H 0.278426 0.304565 0.391276 0.073 Uiso 1 1 calc R . . . .
H10D H 0.351272 0.341050 0.369272 0.073 Uiso 1 1 calc R . . . .
C11 C 0.4199(3) 0.2921(2) 0.44607(19) 0.0581(9) Uani 1 1 d . . . . .
H11C H 0.408458 0.252040 0.464255 0.070 Uiso 1 1 calc R . . . .
H11D H 0.481889 0.287401 0.441887 0.070 Uiso 1 1 calc R . . . .
C12 C 0.4996(3) 0.3443(2) 0.54440(19) 0.0586(9) Uani 1 1 d . . . . .
H12A H 0.481349 0.372212 0.570496 0.070 Uiso 1 1 calc R . . . .
H12B H 0.501183 0.298684 0.557341 0.070 Uiso 1 1 calc R . . . .
C13 C 0.5994(3) 0.36362(18) 0.54866(17) 0.0532(8) Uani 1 1 d . . . . .
C14 C 0.6763(3) 0.32575(18) 0.54874(18) 0.0551(8) Uani 1 1 d . . . . .
H14 H 0.677365 0.279827 0.544763 0.066 Uiso 1 1 calc R . . . .
C15 C 0.7516(3) 0.36921(18) 0.55586(16) 0.0495(7) Uani 1 1 d . . . . .
C16 C 0.8545(3) 0.3559(2) 0.56109(16) 0.0532(8) Uani 1 1 d . . . . .
H16A H 0.895908 0.392516 0.581387 0.064 Uiso 1 1 calc R . . . .
H16B H 0.878329 0.315843 0.583878 0.064 Uiso 1 1 calc R . . . .
C17 C 0.9493(3) 0.31133(19) 0.50624(16) 0.0521(8) Uani 1 1 d . . . . .
H17A H 0.952660 0.269941 0.526987 0.063 Uiso 1 1 calc R . . . .
H17B H 1.005450 0.337781 0.529015 0.063 Uiso 1 1 calc R . . . .
C18 C 0.9551(3) 0.29591(19) 0.44810(17) 0.0521(8) Uani 1 1 d . . . . .
H18A H 0.940205 0.336180 0.424850 0.063 Uiso 1 1 calc R . . . .
H18B H 1.021683 0.283835 0.454789 0.063 Uiso 1 1 calc R . . . .
C19 C 0.9156(3) 0.17518(19) 0.44301(18) 0.0571(9) Uani 1 1 d . . . . .
H19A H 0.913219 0.178098 0.481482 0.069 Uiso 1 1 calc R . . . .
H19B H 0.981601 0.163676 0.447742 0.069 Uiso 1 1 calc R . . . .
C20 C 0.8463(3) 0.12087(19) 0.40811(19) 0.0575(9) Uani 1 1 d . . . . .
H20A H 0.779553 0.135742 0.396759 0.069 Uiso 1 1 calc R . . . .
H20B H 0.858012 0.111195 0.373012 0.069 Uiso 1 1 calc R . . . .
C21 C 0.8050(4) 0.0014(2) 0.4126(2) 0.0644(10) Uani 1 1 d . . . . .
H21A H 0.833401 -0.038716 0.434023 0.077 Uiso 1 1 calc R . . . .
H21B H 0.809224 -0.001568 0.374565 0.077 Uiso 1 1 calc R . . . .
C22 C 0.6997(3) 0.00528(19) 0.40488(19) 0.0605(9) Uani 1 1 d . . . . .
C23 C 0.6183(4) 0.0285(2) 0.36078(18) 0.0623(10) Uani 1 1 d . . . . .
H23 H 0.614449 0.047460 0.325773 0.075 Uiso 1 1 calc R . . . .
C24 C 0.5418(4) 0.0175(2) 0.3798(2) 0.0642(10) Uani 1 1 d . . . . .
C25 C 0.4360(3) 0.0339(2) 0.3512(2) 0.0642(10) Uani 1 1 d . . . . .
H25A H 0.415479 0.029129 0.309278 0.077 Uiso 1 1 calc R . . . .
H25B H 0.398506 0.003002 0.364331 0.077 Uiso 1 1 calc R . . . .
C26 C 0.3125(3) 0.1202(2) 0.34023(19) 0.0616(9) Uani 1 1 d . . . . .
H26A H 0.275110 0.085121 0.348834 0.074 Uiso 1 1 calc R . . . .
H26B H 0.291081 0.123684 0.298196 0.074 Uiso 1 1 calc R . . . .
C27 C 0.2930(3) 0.1860(2) 0.3648(2) 0.0625(10) Uani 1 1 d . . . . .
H27A H 0.223213 0.192143 0.351881 0.075 Uiso 1 1 calc R . . . .
H27B H 0.319023 0.183101 0.407010 0.075 Uiso 1 1 calc R . . . .
P7 P 0.89703(8) -0.05679(5) 0.58771(5) 0.0615(3) Uani 1 1 d . U . . .
O71 O 0.9584(3) -0.0260(2) 0.5592(2) 0.1019(13) Uani 1 1 d . U . . .
O72 O 0.9561(4) -0.1146(3) 0.6263(2) 0.0756(15) Uani 0.676(6) 1 d . U P A 1
H72 H 1.010434 -0.101338 0.647011 0.113 Uiso 0.451(4) 1 calc GR . P A 1
O73 O 0.8734(5) -0.0060(3) 0.6272(2) 0.0896(19) Uani 0.676(6) 1 d . . P A 1
H73 H 0.815146 0.002798 0.613279 0.134 Uiso 0.451(4) 1 calc GR . P A 1
O74 O 0.8017(5) -0.0798(3) 0.5453(3) 0.109(3) Uani 0.676(6) 1 d . . P A 1
H7AA H 0.804028 -0.119877 0.540057 0.164 Uiso 0.451(4) 1 calc GR . P A 1
O75 O 0.9392(15) -0.0544(8) 0.6520(6) 0.115(5) Uani 0.324(6) 1 d . U P A 2
H7BB H 0.940198 -0.015856 0.662878 0.172 Uiso 0.216(4) 1 calc GR . P A 2
O76 O 0.8875(8) -0.1360(5) 0.5736(6) 0.081(3) Uani 0.324(6) 1 d . U P A 2
H76 H 0.830053 -0.145669 0.556300 0.122 Uiso 0.216(4) 1 calc GR . P A 2
O77 O 0.7945(9) -0.0284(6) 0.5602(7) 0.091(4) Uani 0.324(6) 1 d . . P A 2
H77 H 0.797522 0.011329 0.553662 0.137 Uiso 0.216(4) 1 calc GR . P A 2
P1 P 0.62750(6) 0.24794(4) 0.38309(4) 0.0455(2) Uani 1 1 d . . . . .
O11 O 0.6414(2) 0.21253(15) 0.33094(12) 0.0586(6) Uani 1 1 d . . . . .
H11 H 0.592564 0.190936 0.312605 0.070 Uiso 1 1 calc GR . . . .
O12 O 0.5873(2) 0.19561(15) 0.41382(13) 0.0633(7) Uani 1 1 d . . . . .
H12C H 0.630173 0.184817 0.444817 0.076 Uiso 1 1 calc GR . . . .
O13 O 0.5529(2) 0.30269(14) 0.36172(13) 0.0582(6) Uani 1 1 d . . . . .
O14 O 0.72653(19) 0.27139(15) 0.42243(12) 0.0584(6) Uani 1 1 d . . . . .
P11B P 0.9898(3) 0.1695(2) 0.23122(19) 0.0891(13) Uani 0.374(3) 1 d . . P B 2
O115 O 0.9602(5) 0.2466(3) 0.2291(3) 0.0570(19) Uani 0.374(3) 1 d D . P B 2
H115 H 0.996840 0.265284 0.258633 0.085 Uiso 0.374(3) 1 calc GR . P B 2
O116 O 0.9853(17) 0.1488(11) 0.2889(7) 0.188(9) Uani 0.374(3) 1 d D U P B 2
O117 O 0.9220(15) 0.1261(10) 0.1865(8) 0.165(10) Uani 0.374(3) 1 d D . P B 2
H11E H 0.895000 0.101063 0.201688 0.248 Uiso 0.374(3) 1 calc R . P B 2
O118 O 1.0897(12) 0.1483(10) 0.2321(8) 0.149(6) Uani 0.374(3) 1 d D U P B 2
P2 P 0.83091(7) 0.50158(5) 0.41370(4) 0.0513(2) Uani 1 1 d . U . . .
O21 O 0.8196(3) 0.43939(18) 0.37449(15) 0.0863(11) Uani 1 1 d . U . . .
H21 H 0.871754 0.431042 0.371879 0.129 Uiso 1 1 calc DR . . . .
O22 O 0.9126(3) 0.5460(2) 0.4078(2) 0.0922(12) Uani 1 1 d . U . . .
H22 H 0.955508 0.522301 0.405011 0.138 Uiso 1 1 calc GR . . . .
O23 O 0.7378(2) 0.54030(15) 0.39319(13) 0.0647(7) Uani 1 1 d . . . . .
O24 O 0.8653(2) 0.47768(13) 0.47528(12) 0.0579(6) Uani 1 1 d . . . . .
P3 P 0.42768(7) 0.14325(4) 0.21262(4) 0.0510(2) Uani 1 1 d . U . . .
O31 O 0.4996(3) 0.12085(17) 0.18336(18) 0.0773(9) Uani 1 1 d D U . . .
H31 H 0.493996 0.080753 0.177007 0.116 Uiso 1 1 calc GR . . . .
O32 O 0.3581(3) 0.08400(17) 0.20796(14) 0.0738(9) Uani 1 1 d . . . . .
H32 H 0.329193 0.074198 0.173576 0.111 Uiso 1 1 calc GR . . . .
O33 O 0.4807(2) 0.15592(16) 0.27638(12) 0.0657(7) Uani 1 1 d . . . . .
O34 O 0.3748(3) 0.20258(15) 0.17963(14) 0.0726(8) Uani 1 1 d . U . . .
P9 P 0.77468(10) 0.00848(6) 0.22747(6) 0.0702(3) Uani 1 1 d . . . . .
O91 O 0.8532(4) -0.0020(2) 0.28897(18) 0.0985(13) Uani 1 1 d . . . . .
H91 H 0.844229 -0.037740 0.301970 0.148 Uiso 0.6667 1 calc DGR . P . .
O92 O 0.6776(3) 0.0080(2) 0.23597(19) 0.0900(11) Uani 1 1 d . . . . .
H92 H 0.632495 0.009021 0.204070 0.135 Uiso 0.6667 1 calc R . P . .
O93 O 0.7720(3) -0.05235(16) 0.18970(16) 0.0792(9) Uani 1 1 d . . . . .
H93 H 0.785351 -0.040975 0.161861 0.095 Uiso 0.6667 1 calc GR . P . .
O94 O 0.7911(3) 0.07068(17) 0.20073(17) 0.0775(9) Uani 1 1 d D . . . .
P11A P 0.05138(14) 0.07933(10) 0.23332(9) 0.0661(6) Uani 0.626(3) 1 d . . P B 1
O111 O 0.0735(6) 0.0128(3) 0.2649(3) 0.0881(18) Uani 0.626(3) 1 d D . P B 1
H111 H 0.114236 -0.007148 0.256272 0.132 Uiso 0.626(3) 1 calc GR . P B 1
O112 O -0.0498(5) 0.0806(5) 0.1839(3) 0.095(2) Uani 0.626(3) 1 d D U P B 1
H112 H -0.055103 0.048984 0.161993 0.142 Uiso 0.626(3) 1 calc GR . P B 1
O113 O 0.1251(5) 0.0915(4) 0.2064(4) 0.106(2) Uani 0.626(3) 1 d D . P B 1
O114 O 0.0585(5) 0.1344(3) 0.2754(3) 0.0784(15) Uani 0.626(3) 1 d D U P B 1
P5A P 0.7160(2) 0.13219(13) 0.55442(12) 0.0649(6) Uani 0.827(7) 1 d . . P C 2
O51 O 0.7874(6) 0.1769(5) 0.6012(3) 0.085(2) Uani 0.827(7) 1 d . . P C 2
H51 H 0.843131 0.164005 0.608515 0.127 Uiso 0.827(7) 1 calc GR . P C 2
O52 O 0.6166(4) 0.1647(2) 0.5485(2) 0.0839(14) Uani 0.827(7) 1 d . . P C 2
H52 H 0.588135 0.140161 0.563191 0.126 Uiso 0.827(7) 1 calc GR . P C 2
O53 O 0.7135(7) 0.0648(4) 0.5838(4) 0.0881(19) Uani 0.827(7) 1 d . . P C 2
O54 O 0.7274(3) 0.1271(2) 0.49764(18) 0.0751(13) Uani 0.827(7) 1 d . . P C 2
P6 P 0.27024(9) 0.21254(6) 0.54811(5) 0.0623(3) Uani 1 1 d . . . . .
O61 O 0.3697(2) 0.24343(18) 0.58452(15) 0.0725(8) Uani 1 1 d . . . . .
H61 H 0.369158 0.256862 0.615611 0.109 Uiso 1 1 calc GR . . . .
O62 O 0.2414(3) 0.16232(17) 0.58462(16) 0.0754(9) Uani 1 1 d . . . . .
O63 O 0.1944(3) 0.26760(19) 0.53111(19) 0.0858(10) Uani 1 1 d . . . . .
H63 H 0.211952 0.297684 0.515019 0.129 Uiso 1 1 calc GR . . . .
O64 O 0.2856(3) 0.1794(2) 0.49743(17) 0.0874(11) Uani 1 1 d D . . . .
P5B P 0.7521(11) 0.1292(8) 0.5529(7) 0.068(3) Uani 0.173(7) 1 d . . P C 1
O55 O 0.734(5) 0.061(4) 0.578(3) 0.17(3) Uani 0.173(7) 1 d . U P C 1
O56 O 0.6492(12) 0.1523(8) 0.5118(6) 0.059(5) Uani 0.173(7) 1 d D U P C 1
H56 H 0.616422 0.119850 0.496047 0.089 Uiso 0.173(7) 1 calc R . P C 1
O57 O 0.785(3) 0.1887(14) 0.5820(12) 0.070(9) Uani 0.173(7) 1 d . . P C 1
H5BA H 0.843961 0.190563 0.593278 0.105 Uiso 0.173(7) 1 calc GR . P C 1
O58 O 0.8126(17) 0.1077(9) 0.5227(9) 0.076(6) Uani 0.173(7) 1 d . U P C 1
P4 P 0.53793(7) 0.47079(5) 0.40606(5) 0.0547(2) Uani 1 1 d . . . . .
O41 O 0.6078(2) 0.52746(14) 0.44006(13) 0.0598(7) Uani 1 1 d . . . . .
H41 H 0.652488 0.530832 0.428485 0.090 Uiso 1 1 calc GR . . . .
O42 O 0.6044(2) 0.40890(17) 0.41908(15) 0.0711(8) Uani 1 1 d . . . . .
H42 H 0.585(2) 0.375(3) 0.399(2) 0.085 Uiso 1 1 d GR . . . .
O43 O 0.4607(2) 0.46457(14) 0.43115(13) 0.0607(7) Uani 1 1 d . . . . .
O44 O 0.4974(2) 0.48699(18) 0.34072(13) 0.0692(8) Uani 1 1 d . . . . .
P8 P 1.03621(9) 0.14934(7) 0.62748(6) 0.0740(3) Uani 1 1 d . . . . .
O81 O 0.9961(4) 0.1016(2) 0.57330(19) 0.1002(12) Uani 1 1 d . . . . .
H81 H 0.955590 0.076459 0.577191 0.150 Uiso 1 1 calc GR . . . .
O82 O 0.9579(3) 0.2003(2) 0.6238(2) 0.1079(14) Uani 1 1 d . . . . .
O83 O 1.1148(4) 0.1916(3) 0.6200(3) 0.125(2) Uani 1 1 d . . . . .
H83 H 1.159757 0.167719 0.620356 0.188 Uiso 1 1 calc GR . . . .
O84 O 1.0659(4) 0.1129(3) 0.6831(2) 0.1246(17) Uani 1 1 d D . . . .
P10 P 1.15643(7) 0.40043(5) 0.42910(4) 0.0516(2) Uani 1 1 d . . . . .
O101 O 1.1025(3) 0.34869(15) 0.38104(15) 0.0682(8) Uani 1 1 d . . . . .
H101 H 1.062792 0.367844 0.352839 0.102 Uiso 1 1 calc GR . . . .
O102 O 1.0755(2) 0.42819(17) 0.44823(14) 0.0672(7) Uani 1 1 d . . . . .
H102 H 1.097248 0.459190 0.470933 0.101 Uiso 1 1 calc GR . . . .
O103 O 1.2315(2) 0.36267(15) 0.47839(14) 0.0628(7) Uani 1 1 d . . . . .
O104 O 1.2015(2) 0.45428(13) 0.40507(12) 0.0610(7) Uani 1 1 d . . . . .
O3 O 0.6927(4) 0.1848(2) 0.2078(3) 0.1152(16) Uani 1 1 d . . . . .
H3C H 0.633142 0.177778 0.201684 0.173 Uiso 1 1 d DG . . . .
H3D H 0.708773 0.161685 0.184198 0.173 Uiso 1 1 d DG . . . .
O1A O 0.4486(11) 0.1091(5) 0.4899(6) 0.061(3) Uani 0.53(6) 1 d . . P D 1
H1AA H 0.494559 0.126054 0.518719 0.092 Uiso 0.53(6) 1 d G . P D 1
H1AB H 0.397195 0.120111 0.495108 0.092 Uiso 0.53(6) 1 d G . P D 1
O2 O 0.9961(3) 0.3880(2) 0.27592(19) 0.0910(11) Uani 1 1 d . . . . .
H2E H 1.020778 0.363266 0.258053 0.109 Uiso 1 1 d G . . . .
H2F H 0.987325 0.428532 0.272745 0.109 Uiso 1 1 d G . . . .
O4 O 0.1504(5) 0.1796(4) 0.1465(3) 0.1315(19) Uani 1 1 d . . . . .
H4A H 0.092357 0.174503 0.140311 0.158 Uiso 1 1 d G . . . .
H4B H 0.185899 0.181684 0.127711 0.158 Uiso 1 1 d G . . . .
O1B O 0.466(3) 0.093(3) 0.4912(10) 0.137(8) Uani 0.47(6) 1 d D . P D 2
H1BA H 0.424(3) 0.107(3) 0.5044(10) 0.205 Uiso 0.47(6) 1 d DGR . P D 2
H1BB H 0.528(3) 0.091(3) 0.5029(10) 0.205 Uiso 0.47(6) 1 d DGR . P D 2

loop_
_atom_site_aniso_label
_atom_site_aniso_U_11
_atom_site_aniso_U_22
_atom_site_aniso_U_33
_atom_site_aniso_U_23
_atom_site_aniso_U_13
_atom_site_aniso_U_12
N1 0.0462(15) 0.0458(14) 0.0509(16) 0.0039(12) 0.0199(13) 0.0041(11)
N2 0.070(2) 0.072(2) 0.0548(18) 0.0074(15) 0.0302(17) 0.0173(17)
N3 0.0580(18) 0.0614(18) 0.0531(17) -0.0011(14) 0.0160(15) -0.0022(15)
N4 0.0608(18) 0.0533(16) 0.0535(17) -0.0045(13) 0.0205(15) 0.0044(14)
N5 0.0511(17) 0.0507(16) 0.0576(18) -0.0027(13) 0.0089(14) 0.0044(13)
N6 0.0551(17) 0.0537(16) 0.0590(18) -0.0088(14) 0.0241(15) -0.0024(14)
N7 0.0508(17) 0.0483(16) 0.076(2) -0.0129(14) 0.0301(16) -0.0086(13)
N8 0.0488(16) 0.0459(15) 0.0610(18) -0.0110(13) 0.0239(14) -0.0056(12)
N9 0.0503(16) 0.0412(13) 0.0546(16) -0.0055(12) 0.0182(13) -0.0054(12)
N10 0.0444(15) 0.0457(14) 0.0435(14) 0.0013(11) 0.0098(12) 0.0036(11)
N11 0.073(2) 0.0562(18) 0.0573(19) 0.0120(15) 0.0134(17) -0.0038(16)
N12 0.070(2) 0.069(2) 0.066(2) 0.0174(18) 0.0210(18) 0.0037(18)
N13 0.076(2) 0.072(2) 0.067(2) 0.0142(18) 0.027(2) -0.0041(19)
N14 0.0579(19) 0.0587(18) 0.067(2) -0.0048(15) 0.0202(16) -0.0132(15)
C1 0.064(2) 0.0539(19) 0.054(2) 0.0028(16) 0.0247(18) 0.0081(17)
C2 0.075(3) 0.0516(19) 0.0496(19) 0.0056(15) 0.0258(18) 0.0100(18)
C3 0.077(3) 0.077(3) 0.059(2) 0.020(2) 0.033(2) 0.015(2)
C4 0.068(2) 0.057(2) 0.052(2) 0.0070(16) 0.0249(18) 0.0072(18)
C5 0.071(3) 0.061(2) 0.055(2) -0.0085(17) 0.021(2) 0.0033(19)
C6 0.064(2) 0.0486(18) 0.053(2) -0.0006(15) 0.0180(17) 0.0025(16)
C7 0.058(2) 0.053(2) 0.070(3) -0.0013(18) 0.0176(19) 0.0024(17)
C8 0.055(2) 0.066(2) 0.066(2) 0.0028(19) 0.0171(19) 0.0110(19)
C9 0.063(2) 0.073(3) 0.060(2) -0.005(2) 0.018(2) 0.000(2)
C10 0.062(2) 0.054(2) 0.070(3) -0.0096(18) 0.029(2) 0.0004(17)
C11 0.059(2) 0.0506(19) 0.070(2) -0.0121(17) 0.0299(19) -0.0047(16)
C12 0.058(2) 0.057(2) 0.068(2) -0.0123(17) 0.0310(19) -0.0129(17)
C13 0.057(2) 0.0483(18) 0.058(2) -0.0132(15) 0.0258(17) -0.0138(15)
C14 0.057(2) 0.0421(16) 0.065(2) -0.0079(15) 0.0230(18) -0.0071(15)
C15 0.0488(18) 0.0505(17) 0.0464(17) -0.0036(14) 0.0150(15) -0.0011(14)
C16 0.0503(19) 0.060(2) 0.0444(18) -0.0017(15) 0.0125(15) 0.0043(16)
C17 0.0426(17) 0.0545(19) 0.0520(19) -0.0006(15) 0.0098(15) 0.0027(15)
C18 0.0449(17) 0.0504(18) 0.061(2) 0.0005(15) 0.0204(16) -0.0012(14)
C19 0.059(2) 0.0483(18) 0.059(2) 0.0059(16) 0.0168(18) 0.0061(16)
C20 0.057(2) 0.0493(18) 0.062(2) 0.0080(16) 0.0182(18) 0.0026(16)
C21 0.073(3) 0.0479(19) 0.070(3) 0.0073(17) 0.024(2) 0.0008(18)
C22 0.074(3) 0.0455(18) 0.061(2) 0.0027(15) 0.024(2) 0.0005(17)
C23 0.081(3) 0.052(2) 0.054(2) 0.0055(16) 0.025(2) -0.0012(18)
C24 0.073(3) 0.0496(19) 0.065(2) 0.0036(17) 0.020(2) -0.0028(18)
C25 0.070(3) 0.054(2) 0.061(2) -0.0023(17) 0.017(2) -0.0099(19)
C26 0.061(2) 0.059(2) 0.062(2) -0.0107(18) 0.0203(19) -0.0162(18)
C27 0.064(2) 0.062(2) 0.065(2) -0.0088(18) 0.028(2) -0.0099(19)
P7 0.0605(6) 0.0553(5) 0.0655(6) -0.0005(4) 0.0204(5) -0.0002(4)
O71 0.098(3) 0.094(3) 0.135(4) 0.033(3) 0.068(3) 0.015(2)
O72 0.075(3) 0.075(3) 0.075(3) 0.016(2) 0.026(3) 0.021(2)
O73 0.108(5) 0.083(3) 0.063(3) 0.006(2) 0.016(3) 0.040(3)
O74 0.091(4) 0.076(4) 0.105(5) 0.001(3) -0.025(3) -0.010(3)
O75 0.160(15) 0.098(10) 0.072(6) -0.018(6) 0.029(8) -0.009(10)
O76 0.064(6) 0.057(5) 0.114(9) -0.020(5) 0.024(6) -0.002(4)
O77 0.085(8) 0.069(7) 0.112(10) -0.011(7) 0.031(7) 0.004(6)
P1 0.0403(4) 0.0471(4) 0.0459(4) -0.0058(3) 0.0127(3) -0.0018(3)
O11 0.0549(15) 0.0657(16) 0.0534(15) -0.0151(12) 0.0185(12) -0.0051(12)
O12 0.0606(16) 0.0644(16) 0.0615(17) 0.0089(13) 0.0194(13) -0.0094(13)
O13 0.0502(14) 0.0530(14) 0.0598(15) -0.0046(11) 0.0079(12) 0.0024(11)
O14 0.0442(13) 0.0675(16) 0.0595(15) -0.0176(13) 0.0152(12) -0.0032(12)
P11B 0.083(3) 0.097(3) 0.083(3) -0.008(2) 0.026(2) 0.009(2)
O115 0.060(4) 0.050(3) 0.081(5) 0.021(3) 0.049(4) 0.031(3)
O116 0.22(2) 0.22(2) 0.109(12) 0.059(14) 0.044(14) 0.053(18)
O117 0.20(2) 0.191(19) 0.153(15) -0.101(15) 0.120(15) -0.119(17)
O118 0.120(10) 0.174(13) 0.137(12) -0.031(11) 0.031(9) -0.013(10)
P2 0.0472(5) 0.0514(5) 0.0506(5) 0.0035(4) 0.0133(4) 0.0051(4)
O21 0.084(2) 0.080(2) 0.072(2) -0.0211(17) 0.0031(17) 0.0264(18)
O22 0.070(2) 0.103(3) 0.103(3) 0.019(2) 0.033(2) -0.017(2)
O23 0.0642(17) 0.0680(17) 0.0587(16) 0.0152(13) 0.0198(13) 0.0212(14)
O24 0.0634(16) 0.0482(13) 0.0522(14) 0.0035(11) 0.0108(12) 0.0053(12)
P3 0.0581(5) 0.0430(4) 0.0442(5) -0.0054(3) 0.0107(4) -0.0015(4)
O31 0.088(2) 0.0607(17) 0.091(2) -0.0079(16) 0.042(2) 0.0079(16)
O32 0.088(2) 0.0705(18) 0.0538(16) -0.0088(14) 0.0166(16) -0.0266(17)
O33 0.0693(18) 0.0694(17) 0.0449(14) -0.0083(12) 0.0064(13) -0.0162(14)
O34 0.095(2) 0.0566(16) 0.0589(17) 0.0021(13) 0.0208(16) 0.0183(15)
P9 0.0883(8) 0.0614(6) 0.0697(7) -0.0057(5) 0.0400(6) -0.0108(6)
O91 0.110(3) 0.105(3) 0.070(2) -0.004(2) 0.023(2) 0.009(2)
O92 0.088(3) 0.099(3) 0.099(3) -0.020(2) 0.052(2) -0.022(2)
O93 0.115(3) 0.0597(17) 0.074(2) -0.0008(15) 0.049(2) -0.0063(18)
O94 0.091(2) 0.0615(17) 0.090(2) -0.0017(16) 0.047(2) -0.0091(16)
P11A 0.0590(10) 0.0720(11) 0.0649(11) 0.0070(8) 0.0208(8) -0.0051(8)
O111 0.124(5) 0.064(3) 0.068(3) 0.006(3) 0.028(3) -0.002(3)
O112 0.077(4) 0.141(7) 0.065(4) 0.002(4) 0.025(3) -0.025(4)
O113 0.091(4) 0.114(5) 0.132(6) -0.005(5) 0.063(5) -0.013(4)
O114 0.091(4) 0.073(3) 0.070(3) 0.011(3) 0.029(3) 0.011(3)
P5A 0.0694(15) 0.0600(9) 0.0596(10) 0.0046(6) 0.0179(11) 0.0047(11)
O51 0.070(3) 0.114(6) 0.063(4) -0.013(3) 0.018(3) 0.003(3)
O52 0.083(3) 0.070(2) 0.100(4) 0.003(2) 0.036(3) 0.008(2)
O53 0.114(5) 0.079(3) 0.093(4) 0.034(3) 0.064(4) 0.033(3)
O54 0.088(3) 0.072(2) 0.062(2) 0.0075(18) 0.025(2) 0.006(2)
P6 0.0654(6) 0.0614(6) 0.0579(6) -0.0018(4) 0.0209(5) -0.0132(5)
O61 0.0689(18) 0.078(2) 0.071(2) -0.0149(16) 0.0275(16) -0.0110(16)
O62 0.083(2) 0.0653(18) 0.084(2) 0.0131(16) 0.0381(18) -0.0031(16)
O63 0.085(2) 0.077(2) 0.097(3) 0.031(2) 0.036(2) -0.0008(18)
O64 0.102(3) 0.092(2) 0.076(2) -0.0213(19) 0.042(2) -0.028(2)
P5B 0.069(7) 0.080(5) 0.066(5) 0.010(4) 0.035(6) 0.006(6)
O55 0.20(5) 0.21(5) 0.17(4) 0.09(3) 0.16(4) 0.06(3)
O56 0.060(9) 0.067(9) 0.034(7) 0.027(6) -0.001(6) -0.008(7)
O57 0.10(2) 0.051(10) 0.043(13) 0.004(9) 0.015(12) 0.041(11)
O58 0.111(14) 0.065(9) 0.090(11) -0.005(8) 0.083(11) 0.004(9)
P4 0.0512(5) 0.0560(5) 0.0589(5) -0.0159(4) 0.0233(4) -0.0040(4)
O41 0.0559(15) 0.0596(15) 0.0667(17) -0.0121(13) 0.0262(13) -0.0073(12)
O42 0.0633(17) 0.0642(18) 0.079(2) -0.0209(15) 0.0199(15) 0.0079(14)
O43 0.0599(15) 0.0549(14) 0.0750(18) -0.0141(13) 0.0342(14) -0.0044(12)
O44 0.0620(17) 0.089(2) 0.0569(16) -0.0089(15) 0.0234(14) -0.0008(15)
P8 0.0644(7) 0.0838(8) 0.0777(8) 0.0107(6) 0.0312(6) -0.0022(6)
O81 0.119(4) 0.084(3) 0.090(3) 0.014(2) 0.032(2) 0.005(2)
O82 0.089(3) 0.090(3) 0.144(4) -0.004(3) 0.043(3) -0.002(2)
O83 0.132(4) 0.106(3) 0.181(5) -0.031(4) 0.107(4) -0.032(3)
O84 0.147(4) 0.126(4) 0.099(3) 0.030(3) 0.045(3) 0.018(4)
P10 0.0517(5) 0.0481(5) 0.0559(5) -0.0045(4) 0.0214(4) -0.0088(4)
O101 0.075(2) 0.0569(15) 0.0706(19) -0.0136(13) 0.0257(16) -0.0184(14)
O102 0.0512(15) 0.078(2) 0.0714(19) -0.0142(15) 0.0227(14) -0.0026(14)
O103 0.0554(15) 0.0628(16) 0.0689(17) 0.0040(13) 0.0220(13) -0.0029(12)
O104 0.0758(18) 0.0500(13) 0.0611(16) -0.0078(11) 0.0304(14) -0.0175(13)
O3 0.112(4) 0.089(3) 0.167(5) -0.030(3) 0.079(4) -0.006(3)
O1A 0.069(5) 0.052(6) 0.066(5) 0.009(3) 0.029(5) 0.014(4)
O2 0.086(3) 0.094(3) 0.084(3) -0.002(2) 0.022(2) -0.004(2)
O4 0.135(5) 0.136(5) 0.142(5) 0.028(4) 0.075(4) 0.008(4)
O1B 0.100(13) 0.19(2) 0.091(10) 0.032(13) 0.002(8) -0.052(14)

loop_
_atom_type_symbol
_atom_type_description
_atom_type_scat_dispersion_real
_atom_type_scat_dispersion_imag
_atom_type_scat_source
C C 0.0181 0.0091 'International Tables Vol C Tables 4.2.6.8 and 6.1.1.4'
H H 0.0000 0.0000 'International Tables Vol C Tables 4.2.6.8 and 6.1.1.4'
N N 0.0311 0.0180 'International Tables Vol C Tables 4.2.6.8 and 6.1.1.4'
O O 0.0492 0.0322 'International Tables Vol C Tables 4.2.6.8 and 6.1.1.4'
P P 0.2955 0.4335 'International Tables Vol C Tables 4.2.6.8 and 6.1.1.4'

loop_
_geom_angle_atom_site_label_1
_geom_angle_atom_site_label_2
_geom_angle_atom_site_label_3
_geom_angle
C1 N1 H1 107.4
C1 N1 C18 110.2(3)
C1 N1 C19 112.3(3)
C18 N1 H1 107.4
C18 N1 C19 111.8(3)
C19 N1 H1 107.4
H2A N2 H2B 107.8
C2 N2 H2A 109.1
C2 N2 H2B 109.1
C2 N2 C3 112.5(3)
C3 N2 H2A 109.1
C3 N2 H2B 109.1
N4 N3 H3 126.9
N4 N3 C4 106.2(3)
C4 N3 H3 126.9
N3 N4 H4 124.1
N3 N4 C6 111.9(3)
C6 N4 H4 124.1
H5A N5 H5B 108.1
C7 N5 H5A 109.6
C7 N5 H5B 109.6
C8 N5 H5A 109.6
C8 N5 H5B 109.6
C8 N5 C7 110.3(3)
C9 N6 H6 109.4
C10 N6 H6 109.4
C10 N6 C9 111.0(3)
C27 N6 H6 109.4
C27 N6 C9 107.5(3)
C27 N6 C10 110.2(3)
H7A N7 H7B 107.7
C11 N7 H7A 108.9
C11 N7 H7B 108.9
C11 N7 C12 113.5(3)
C12 N7 H7A 108.9
C12 N7 H7B 108.9
N9 N8 H8 125.5
N9 N8 C13 109.1(3)
C13 N8 H8 125.5
N8 N9 H9 125.5
N8 N9 C15 108.9(3)
C15 N9 H9 125.5
H10A N10 H10B 108.0
C16 N10 H10A 109.3
C16 N10 H10B 109.3
C17 N10 H10A 109.3
C17 N10 H10B 109.3
C17 N10 C16 111.4(3)
H11A N11 H11B 107.7
C20 N11 H11A 108.8
C20 N11 H11B 108.8
C20 N11 C21 113.8(3)
C21 N11 H11A 108.8
C21 N11 H11B 108.8
N13 N12 H12 123.9
C22 N12 H12 123.9
C22 N12 N13 112.3(4)
N12 N13 H13 127.3
C24 N13 N12 105.4(4)
C24 N13 H13 127.3
H14A N14 H14B 107.8
C25 N14 H14A 109.0
C25 N14 H14B 109.0
C25 N14 C26 113.1(3)
C26 N14 H14A 109.0
C26 N14 H14B 109.0
N1 C1 H1A 104(3)
N1 C1 C2 109.1(3)
C2 C1 H1A 112(3)
N2 C2 C1 110.8(3)
N2 C2 H2C 109.5
N2 C2 H2D 109.5
C1 C2 H2C 109.5
C1 C2 H2D 109.5
H2C C2 H2D 108.1
N2 C3 H3A 109.3
N2 C3 H3B 109.3
H3A C3 H3B 108.0
C4 C3 N2 111.6(3)
C4 C3 H3A 109.3
C4 C3 H3B 109.3
N3 C4 C3 120.8(4)
N3 C4 C5 109.8(4)
C5 C4 C3 129.4(4)
C4 C5 H5 127.3
C6 C5 C4 105.5(4)
C6 C5 H5 127.3
N4 C6 C5 106.6(4)
N4 C6 C7 120.1(4)
C5 C6 C7 133.3(4)
N5 C7 H7C 109.1
N5 C7 H7D 109.1
C6 C7 N5 112.4(3)
C6 C7 H7C 109.1
C6 C7 H7D 109.1
H7C C7 H7D 107.9
N5 C8 H8A 108.7
N5 C8 H8B 108.7
N5 C8 C9 114.3(4)
H8A C8 H8B 107.6
C9 C8 H8A 108.7
C9 C8 H8B 108.7
N6 C9 C8 116.8(4)
N6 C9 H9A 108.1
N6 C9 H9B 108.1
C8 C9 H9A 108.1
C8 C9 H9B 108.1
H9A C9 H9B 107.3
N6 C10 H10C 109.1
N6 C10 H10D 109.1
N6 C10 C11 112.7(3)
H10C C10 H10D 107.8
C11 C10 H10C 109.1
C11 C10 H10D 109.1
N7 C11 C10 110.9(3)
N7 C11 H11C 109.5
N7 C11 H11D 109.5
C10 C11 H11C 109.5
C10 C11 H11D 109.5
H11C C11 H11D 108.1
N7 C12 H12A 108.9
N7 C12 H12B 108.9
H12A C12 H12B 107.7
C13 C12 N7 113.4(3)
C13 C12 H12A 108.9
C13 C12 H12B 108.9
N8 C13 C12 121.4(3)
N8 C13 C14 107.4(3)
C14 C13 C12 131.1(3)
C13 C14 H14 126.8
C13 C14 C15 106.5(3)
C15 C14 H14 126.8
N9 C15 C14 108.1(3)
N9 C15 C16 121.7(3)
C14 C15 C16 130.2(3)
N10 C16 C15 111.1(3)
N10 C16 H16A 109.4
N10 C16 H16B 109.4
C15 C16 H16A 109.4
C15 C16 H16B 109.4
H16A C16 H16B 108.0
N10 C17 H17A 108.7
N10 C17 H17B 108.7
N10 C17 C18 114.3(3)
H17A C17 H17B 107.6
C18 C17 H17A 108.7
C18 C17 H17B 108.7
N1 C18 C17 116.2(3)
N1 C18 H18A 108.2
N1 C18 H18B 108.2
C17 C18 H18A 108.2
C17 C18 H18B 108.2
H18A C18 H18B 107.4
N1 C19 H19A 109.4
N1 C19 H19B 109.4
N1 C19 C20 111.3(3)
H19A C19 H19B 108.0
C20 C19 H19A 109.4
C20 C19 H19B 109.4
N11 C20 C19 109.1(3)
N11 C20 H20A 109.9
N11 C20 H20B 109.9
C19 C20 H20A 109.9
C19 C20 H20B 109.9
H20A C20 H20B 108.3
N11 C21 H21A 109.1
N11 C21 H21B 109.1
N11 C21 C22 112.3(4)
H21A C21 H21B 107.9
C22 C21 H21A 109.1
C22 C21 H21B 109.1
N12 C22 C21 120.2(4)
N12 C22 C23 107.0(4)
C23 C22 C21 132.9(4)
C22 C23 H23 127.5
C22 C23 C24 105.1(4)
C24 C23 H23 127.5
N13 C24 C23 110.2(4)
N13 C24 C25 119.6(4)
C23 C24 C25 130.1(4)
N14 C25 C24 110.8(3)
N14 C25 H25A 109.5
N14 C25 H25B 109.5
C24 C25 H25A 109.5
C24 C25 H25B 109.5
H25A C25 H25B 108.1
N14 C26 H26A 109.3
N14 C26 H26B 109.3
N14 C26 C27 111.7(3)
H26A C26 H26B 107.9
C27 C26 H26A 109.3
C27 C26 H26B 109.3
N6 C27 C26 114.4(3)
N6 C27 H27A 108.7
N6 C27 H27B 108.7
C26 C27 H27A 108.7
C26 C27 H27B 108.7
H27A C27 H27B 107.6
O71 P7 O72 107.5(3)
O71 P7 O73 110.8(4)
O71 P7 O76 109.0(5)
O71 P7 O77 108.7(6)
O73 P7 O72 108.5(3)
O74 P7 O71 112.8(4)
O74 P7 O72 111.6(3)
O74 P7 O73 105.6(4)
O75 P7 O71 114.5(8)
O75 P7 O76 103.3(8)
O75 P7 O77 114.5(10)
O77 P7 O76 106.3(6)
P7 O72 H72 109.5
P7 O73 H73 109.5
P7 O74 H7AA 109.5
P7 O75 H7BB 109.5
P7 O76 H76 109.5
P7 O77 H77 109.5
O12 P1 O11 107.21(17)
O13 P1 O11 110.74(17)
O13 P1 O12 107.45(17)
O14 P1 O11 106.06(15)
O14 P1 O12 111.18(18)
O14 P1 O13 114.04(16)
P1 O11 H11 109.5
P1 O12 H12C 109.5
O116 P11B O115 100.8(9)
O116 P11B O118 107.4(11)
O117 P11B O115 116.6(11)
O117 P11B O116 106.6(12)
O117 P11B O118 103.1(10)
O118 P11B O115 121.2(8)
P11B O115 H115 109.5
P11B O117 H11E 109.5
O21 P2 O22 107.8(3)
O23 P2 O21 109.84(19)
O23 P2 O22 108.8(2)
O24 P2 O21 107.10(19)
O24 P2 O22 107.7(2)
O24 P2 O23 115.29(17)
P2 O21 H21 109.5
P2 O22 H22 109.5
O32 P3 O31 107.2(2)
O33 P3 O31 111.1(2)
O33 P3 O32 106.14(17)
O34 P3 O31 106.6(2)
O34 P3 O32 112.1(2)
O34 P3 O33 113.55(19)
P3 O31 H31 109.5
P3 O32 H32 109.5
O92 P9 O91 105.1(3)
O93 P9 O91 109.2(2)
O93 P9 O92 105.8(2)
O94 P9 O91 111.5(3)
O94 P9 O92 113.0(2)
O94 P9 O93 111.8(2)
P9 O91 H91 109.5
P9 O92 H92 109.5
P9 O93 H93 109.5
O111 P11A O112 112.3(5)
O113 P11A O111 108.7(4)
O113 P11A O112 107.5(4)
O114 P11A O111 110.4(3)
O114 P11A O112 109.4(5)
O114 P11A O113 108.5(4)
P11A O111 H111 109.5
P11A O112 H112 109.5
O51 P5A O52 100.5(4)
O51 P5A O53 106.9(5)
O53 P5A O52 102.7(4)
O54 P5A O51 117.6(4)
O54 P5A O52 112.5(3)
O54 P5A O53 114.8(4)
P5A O51 H51 109.5
P5A O52 H52 109.5
O62 P6 O61 110.1(2)
O63 P6 O61 108.3(2)
O63 P6 O62 107.6(2)
O64 P6 O61 104.5(2)
O64 P6 O62 111.5(2)
O64 P6 O63 114.8(3)
P6 O61 H61 109.5
P6 O63 H63 109.5
O56 P5B O55 104(3)
O57 P5B O55 129(3)
O57 P5B O56 98.3(17)
O57 P5B O58 112(2)
O58 P5B O55 100(2)
O58 P5B O56 113.8(16)
P5B O56 H56 109.5
P5B O57 H5BA 109.5
O42 P4 O41 103.57(18)
O43 P4 O41 107.09(16)
O43 P4 O42 111.98(19)
O43 P4 O44 113.53(18)
O44 P4 O41 109.27(19)
O44 P4 O42 110.82(19)
P4 O41 H41 109.5
P4 O42 H42 119.3
O82 P8 O81 109.0(3)
O83 P8 O81 107.4(3)
O83 P8 O82 102.8(3)
O84 P8 O81 112.2(3)
O84 P8 O82 109.9(3)
O84 P8 O83 115.1(4)
P8 O81 H81 109.5
P8 O83 H83 109.5
O102 P10 O101 103.94(18)
O103 P10 O101 106.90(19)
O103 P10 O102 110.70(18)
O103 P10 O104 112.20(18)
O104 P10 O101 110.75(17)
O104 P10 O102 111.93(19)
P10 O101 H101 109.5
P10 O102 H102 109.5
H3C O3 H3D 109.3
H1AA O1A H1AB 104.4
H2E O2 H2F 128.4
H4A O4 H4B 138.6
H1BA O1B H1BB 136.7

loop_
_geom_bond_atom_site_label_1
_geom_bond_atom_site_label_2
_geom_bond_distance
N1 H1 0.9800
N1 C1 1.501(5)
N1 C18 1.503(5)
N1 C19 1.505(4)
N2 H2A 0.8900
N2 H2B 0.8900
N2 C2 1.481(5)
N2 C3 1.504(5)
N3 H3 0.8600
N3 N4 1.326(5)
N3 C4 1.328(5)
N4 H4 0.8600
N4 C6 1.348(5)
N5 H5A 0.8900
N5 H5B 0.8900
N5 C7 1.520(5)
N5 C8 1.481(5)
N6 H6 0.9800
N6 C9 1.495(6)
N6 C10 1.468(5)
N6 C27 1.467(5)
N7 H7A 0.8900
N7 H7B 0.8900
N7 C11 1.492(5)
N7 C12 1.499(6)
N8 H8 0.8600
N8 N9 1.331(4)
N8 C13 1.349(5)
N9 H9 0.8600
N9 C15 1.334(5)
N10 H10A 0.8900
N10 H10B 0.8900
N10 C16 1.499(5)
N10 C17 1.489(4)
N11 H11A 0.8900
N11 H11B 0.8900
N11 C20 1.479(5)
N11 C21 1.498(5)
N12 H12 0.8600
N12 N13 1.339(6)
N12 C22 1.338(6)
N13 H13 0.8600
N13 C24 1.333(6)
N14 H14A 0.8900
N14 H14B 0.8900
N14 C25 1.474(6)
N14 C26 1.482(6)
C1 H1A 1.01(5)
C1 C2 1.526(5)
C2 H2C 0.9700
C2 H2D 0.9700
C3 H3A 0.9700
C3 H3B 0.9700
C3 C4 1.495(6)
C4 C5 1.400(6)
C5 H5 0.9300
C5 C6 1.361(6)
C6 C7 1.468(6)
C7 H7C 0.9700
C7 H7D 0.9700
C8 H8A 0.9700
C8 H8B 0.9700
C8 C9 1.496(7)
C9 H9A 0.9700
C9 H9B 0.9700
C10 H10C 0.9700
C10 H10D 0.9700
C10 C11 1.505(6)
C11 H11C 0.9700
C11 H11D 0.9700
C12 H12A 0.9700
C12 H12B 0.9700
C12 C13 1.497(5)
C13 C14 1.374(6)
C14 H14 0.9300
C14 C15 1.378(5)
C15 C16 1.508(5)
C16 H16A 0.9700
C16 H16B 0.9700
C17 H17A 0.9700
C17 H17B 0.9700
C17 C18 1.509(5)
C18 H18A 0.9700
C18 H18B 0.9700
C19 H19A 0.9700
C19 H19B 0.9700
C19 C20 1.526(6)
C20 H20A 0.9700
C20 H20B 0.9700
C21 H21A 0.9700
C21 H21B 0.9700
C21 C22 1.506(7)
C22 C23 1.368(6)
C23 H23 0.9300
C23 C24 1.405(7)
C24 C25 1.496(7)
C25 H25A 0.9700
C25 H25B 0.9700
C26 H26A 0.9700
C26 H26B 0.9700
C26 C27 1.530(6)
C27 H27A 0.9700
C27 H27B 0.9700
P7 O71 1.486(4)
P7 O72 1.550(5)
P7 O73 1.546(6)
P7 O74 1.481(6)
P7 O75 1.475(13)
P7 O76 1.626(10)
P7 O77 1.524(13)
O72 H72 0.8200
O73 H73 0.8200
O74 H7AA 0.8200
O75 H7BB 0.8200
O76 H76 0.8200
O77 H77 0.8200
P1 O11 1.558(3)
P1 O12 1.547(3)
P1 O13 1.509(3)
P1 O14 1.500(3)
O11 H11 0.8200
O12 H12C 0.8200
P11B O115 1.607(7)
P11B O116 1.516(18)
P11B O117 1.468(15)
P11B O118 1.537(17)
O115 H115 0.8200
O117 H11E 0.8200
P2 O21 1.554(3)
P2 O22 1.558(4)
P2 O23 1.499(3)
P2 O24 1.494(3)
O21 H21 0.8200
O22 H22 0.8200
P3 O31 1.569(3)
P3 O32 1.553(3)
P3 O33 1.496(3)
P3 O34 1.491(3)
O31 H31 0.8200
O32 H32 0.8200
P9 O91 1.543(4)
P9 O92 1.536(4)
P9 O93 1.532(3)
P9 O94 1.479(3)
O91 H91 0.8200
O92 H92 0.8200
O93 H93 0.8200
P11A O111 1.522(6)
P11A O112 1.538(7)
P11A O113 1.504(7)
P11A O114 1.497(6)
O111 H111 0.8200
O112 H112 0.8200
P5A O51 1.531(9)
P5A O52 1.570(5)
P5A O53 1.547(8)
P5A O54 1.484(5)
O51 H51 0.8200
O52 H52 0.8200
P6 O61 1.541(3)
P6 O62 1.523(3)
P6 O63 1.521(4)
P6 O64 1.514(4)
O61 H61 0.8200
O63 H63 0.8200
P5B O55 1.57(7)
P5B O56 1.55(2)
P5B O57 1.39(4)
P5B O58 1.439(18)
O56 H56 0.8200
O57 H5BA 0.8200
P4 O41 1.557(3)
P4 O42 1.545(3)
P4 O43 1.505(3)
P4 O44 1.534(3)
O41 H41 0.8200
O42 H42 0.82(6)
P8 O81 1.573(5)
P8 O82 1.528(5)
P8 O83 1.512(5)
P8 O84 1.473(5)
O81 H81 0.8200
O83 H83 0.8200
P10 O101 1.556(3)
P10 O102 1.555(3)
P10 O103 1.510(3)
P10 O104 1.510(3)
O101 H101 0.8200
O102 H102 0.8200
O3 H3C 0.8510
O3 H3D 0.8505
O1A H1AA 0.8499
O1A H1AB 0.8514
O2 H2E 0.8386
O2 H2F 0.8241
O4 H4A 0.8233
O4 H4B 0.8264
O1B H1BA 0.855(15)
O1B H1BB 0.850(15)

loop_
_geom_hbond_atom_site_label_D
_geom_hbond_atom_site_label_H
_geom_hbond_atom_site_label_A
_geom_hbond_distance_DH
_geom_hbond_distance_HA
_geom_hbond_distance_DA
_geom_hbond_angle_DHA
_geom_hbond_site_symmetry_A
_geom_hbond_publ_flag
N1 H1 O14 0.98 1.63 2.589(4) 165.3 . yes
N2 H2A O3 0.89 1.87 2.753(6) 168.7 . yes
N2 H2B O115 0.89 1.88 2.755(7) 167.7 . yes
N3 H3 O21 0.86 1.97 2.731(5) 146.3 . yes
N4 H4 O44 0.86 2.01 2.865(4) 170.8 . yes
N5 H5A O34 0.89 1.93 2.798(5) 164.7 . yes
N5 H5B O13 0.89 1.91 2.797(4) 173.9 . yes
N7 H7A O103 0.89 1.94 2.819(4) 170.9 1_455 yes
N7 H7B O43 0.89 1.91 2.798(5) 179.4 . yes
N8 H8 O43 0.86 1.78 2.630(4) 171.0 3_666 yes
N9 H9 O104 0.86 1.79 2.590(4) 154.0 3_766 yes
N10 H10A O14 0.89 1.82 2.685(4) 163.1 . yes
N10 H10B O24 0.89 1.84 2.711(4) 163.7 . yes
N11 H11A O58 0.89 1.65 2.511(15) 162.8 . yes
N11 H11B O71 0.89 1.99 2.789(6) 148.0 3_756 yes
N12 H12 O74 0.86 1.93 2.780(7) 171.6 . yes
N12 H12 O77 0.86 1.92 2.718(15) 154.1 . yes
N13 H13 O1A 0.86 2.23 2.880(14) 132.4 3_656 yes
N13 H13 O1B 0.86 2.02 2.75(3) 142.1 3_656 yes
N14 H14A O12 0.89 2.42 3.010(4) 123.6 . yes
N14 H14A O33 0.89 2.15 2.914(5) 143.8 . yes
N14 H14B O1A 0.89 2.09 2.951(14) 162.7 . yes
N14 H14B O1B 0.89 2.07 2.93(2) 162.8 . yes
C16 H16A O117 0.97 2.51 2.90(2) 104.0 4_566 yes
O76 H76 O64 0.82 1.86 2.653(11) 163.3 3_656 yes
O77 H77 O53 0.82 2.00 2.417(14) 111.3 . yes
O11 H11 O33 0.82 1.71 2.526(4) 171.1 . yes
O12 H12C O54 0.82 1.93 2.696(5) 155.8 . yes
O12 H12C O56 0.82 1.71 2.411(13) 142.8 . yes
O117 H11E O94 0.82 1.65 2.382(16) 147.0 . yes
O31 H31 O44 0.82 1.95 2.762(5) 169.5 2_645 yes
O32 H32 O23 0.82 1.72 2.526(4) 169.0 2_645 yes
O91 H91 O84 0.82 1.96 2.506(7) 123.5 3_756 yes
O92 H92 O44 0.82 1.88 2.608(5) 147.6 2_645 yes
O93 H93 O104 0.82 1.75 2.529(4) 159.3 2_745 yes
O51 H51 O82 0.82 1.76 2.425(10) 137.1 . yes
O52 H52 O1B 0.82 2.22 2.59(2) 107.7 . yes
O61 H61 O34 0.82 1.76 2.572(5) 171.0 4_566 yes
O63 H63 O103 0.82 1.68 2.494(4) 172.0 1_455 yes
O56 H56 O1A 0.82 2.45 2.95(2) 120.4 . yes
O41 H41 O23 0.82 1.80 2.618(4) 172.0 . yes
O42 H42 O13 0.82 1.70 2.519(4) 175.8 . yes
O83 H83 O62 0.82 1.76 2.432(6) 138.3 1_655 yes
O101 H101 O2 0.82 1.83 2.606(6) 157.3 . yes
O102 H102 O24 0.82 1.77 2.587(4) 172.6 3_766 yes
O3 H3C O31 0.85 2.18 2.989(6) 157.7 . yes
O3 H3D O94 0.85 2.15 2.764(6) 128.5 . yes
O1A H1AA O56 0.85 2.43 2.95(2) 120.6 . yes
O1A H1AB O64 0.85 2.06 2.873(11) 159.0 . yes
O2 H2E O84 0.84 2.25 2.862(7) 129.5 4_565 yes
O2 H2F O111 0.82 1.98 2.757(8) 156.7 2_655 yes
O4 H4A O118 0.82 2.35 2.68(2) 104.5 1_455 yes
O4 H4A O113 0.82 2.26 2.432(10) 92.1 . yes
O1B H1BB O52 0.85 2.03 2.59(2) 123.2 . yes

loop_
_geom_torsion_atom_site_label_1
_geom_torsion_atom_site_label_2
_geom_torsion_atom_site_label_3
_geom_torsion_atom_site_label_4
_geom_torsion
N1 C1 C2 N2 -162.6(3)
N1 C19 C20 N11 -168.6(3)
N2 C3 C4 N3 93.2(5)
N2 C3 C4 C5 -85.5(6)
N3 N4 C6 C5 -1.3(5)
N3 N4 C6 C7 178.3(4)
N3 C4 C5 C6 -1.2(5)
N4 N3 C4 C3 -178.6(4)
N4 N3 C4 C5 0.4(5)
N4 C6 C7 N5 -93.7(4)
N5 C8 C9 N6 62.4(5)
N6 C10 C11 N7 179.0(3)
N7 C12 C13 N8 84.5(4)
N7 C12 C13 C14 -97.9(5)
N8 N9 C15 C14 0.9(4)
N8 N9 C15 C16 -177.6(3)
N8 C13 C14 C15 -0.1(5)
N9 N8 C13 C12 178.6(3)
N9 N8 C13 C14 0.6(4)
N9 C15 C16 N10 -99.0(4)
N10 C17 C18 N1 -73.5(4)
N11 C21 C22 N12 -85.9(5)
N11 C21 C22 C23 93.8(6)
N12 N13 C24 C23 0.0(5)
N12 N13 C24 C25 -178.0(4)
N12 C22 C23 C24 -0.9(5)
N13 N12 C22 C21 -179.2(4)
N13 N12 C22 C23 1.0(5)
N13 C24 C25 N14 91.3(5)
N14 C26 C27 N6 66.9(5)
C1 N1 C18 C17 169.5(3)
C1 N1 C19 C20 -57.5(4)
C2 N2 C3 C4 -61.2(5)
C3 N2 C2 C1 -178.2(4)
C3 C4 C5 C6 177.7(4)
C4 N3 N4 C6 0.6(4)
C4 C5 C6 N4 1.4(5)
C4 C5 C6 C7 -178.1(4)
C5 C6 C7 N5 85.8(6)
C7 N5 C8 C9 173.4(4)
C8 N5 C7 C6 162.9(4)
C9 N6 C10 C11 -167.2(4)
C9 N6 C27 C26 77.0(5)
C10 N6 C9 C8 60.2(5)
C10 N6 C27 C26 -162.0(4)
C11 N7 C12 C13 82.5(4)
C12 N7 C11 C10 178.1(3)
C12 C13 C14 C15 -177.8(4)
C13 N8 N9 C15 -0.9(4)
C13 C14 C15 N9 -0.5(5)
C13 C14 C15 C16 177.8(4)
C14 C15 C16 N10 82.9(5)
C16 N10 C17 C18 174.9(3)
C17 N10 C16 C15 -159.5(3)
C18 N1 C1 C2 -69.5(4)
C18 N1 C19 C20 178.0(3)
C19 N1 C1 C2 165.2(3)
C19 N1 C18 C17 -64.8(4)
C20 N11 C21 C22 -76.9(5)
C21 N11 C20 C19 -174.1(4)
C21 C22 C23 C24 179.4(4)
C22 N12 N13 C24 -0.6(5)
C22 C23 C24 N13 0.6(5)
C22 C23 C24 C25 178.4(4)
C23 C24 C25 N14 -86.3(6)
C25 N14 C26 C27 169.1(4)
C26 N14 C25 C24 -177.2(4)
C27 N6 C9 C8 -179.3(4)
C27 N6 C10 C11 73.9(4)
